data_4329751
loop_
_publ_author_name
'Javier Cepeda'
'Rolindes Balda'
'Garikoitz Beobide'
'Oscar Castillo'
'Joaqu\'in Fern\'andez'
'Antonio Luque'
'Sonia P\'erez-Y\'a\~nez'
'Pascual Rom\'an'

_publ_contact_author
;
Oscar Castillo. Departamento de Quimica Inorganica. 
Facultad de Ciencia y Tecnologia
Universidad del Pais Vasco,  Apdo. 644, 
E-48080 Bilbao, Spain
;
_publ_contact_author_email oscar.castillo@ehu.es
_publ_contact_author_fax '+34-946 013 500'
_publ_contact_author_phone '+34-946 015 991'
_publ_section_title
;
 Synthetic Control to Achieve Lanthanide(III)/Pyrimidine-4,6-dicarboxylate
 Compounds by Preventing Oxalate Formation: Structural, Magnetic, and
 Luminescent Properties
;
_journal_name_full 'Inorganic Chemistry'
_journal_page_first 7875
_journal_page_last 7888
_journal_paper_doi 10.1021/ic3009392
_journal_volume 51
_journal_year 2012
_chemical_compound_source 'synthesis as described'
_chemical_formula_moiety 'C18 H30 N6 O18 Tb2, 11(H2 O)'
_chemical_formula_structural 'C18 H30 N6 O18 Tb2, 11(H2 O)'
_chemical_formula_sum 'C18 H52 N6 O29 Tb2'
_chemical_formula_weight 1134.50
_chemical_name_systematic
;
poly-{[tris(mu-pyrimidine-4,6-dicarboxylato)-k2N,O:k2N',O')-
hexaacuaditerbium(III)]undecahydrate}
;
_space_group_IT_number 14
_symmetry_cell_setting monoclinic
_symmetry_Int_Tables_number 14
_symmetry_space_group_name_Hall '-P 2ybc'
_symmetry_space_group_name_H-M 'P 1 21/c 1'
_atom_sites_solution_hydrogens geom
_atom_sites_solution_primary direct
_atom_sites_solution_secondary difmap
_audit_creation_method SHELXL97
_cell_angle_alpha 90.00
_cell_angle_beta 90.920(4)
_cell_angle_gamma 90.00
_cell_formula_units_Z 4
_cell_length_a 22.604(1)
_cell_length_b 11.847(1)
_cell_length_c 14.375(1)
_cell_measurement_reflns_used 9458
_cell_measurement_temperature 100(2)
_cell_measurement_theta_max 70.45
_cell_measurement_theta_min 3.91
_cell_volume 3849.0(5)
_computing_cell_refinement
;
CrysAlisPro, Agilent Technologies,
Version 1.171.35.15 (release 03-08-2011 CrysAlis171 .NET)
(compiled Aug  3 2011,13:03:54)
;
_computing_data_collection
;
CrysAlisPro, Agilent Technologies,
Version 1.171.35.15 (release 03-08-2011 CrysAlis171 .NET)
(compiled Aug  3 2011,13:03:54)
;
_computing_data_reduction
;
CrysAlisPro, Agilent Technologies,
Version 1.171.35.15 (release 03-08-2011 CrysAlis171 .NET)
(compiled Aug  3 2011,13:03:54)
;
_computing_molecular_graphics 'Ortep-3 (Farrugia, 1997)'
_computing_publication_material 'WinGX (Farrugia, 1999)'
_computing_structure_refinement 'SHELXL-97 (Sheldrick, 1997)'
_computing_structure_solution 'Sir92 (Altomare et al., 1993)'
_diffrn_ambient_temperature 100(2)
_diffrn_measured_fraction_theta_full 0.995
_diffrn_measured_fraction_theta_max 0.995
_diffrn_measurement_device_type 'SuperNova, Single source at offset), Atlas'
_diffrn_measurement_method \w
_diffrn_radiation_monochromator mirror
_diffrn_radiation_source 'SuperNova (Cu) x-ray Source'
_diffrn_radiation_type CuK\a
_diffrn_radiation_wavelength 1.54180
_diffrn_reflns_av_R_equivalents 0.0970
_diffrn_reflns_av_sigmaI/netI 0.0257
_diffrn_reflns_limit_h_max 27
_diffrn_reflns_limit_h_min -24
_diffrn_reflns_limit_k_max 14
_diffrn_reflns_limit_k_min -14
_diffrn_reflns_limit_l_max 17
_diffrn_reflns_limit_l_min -17
_diffrn_reflns_number 9458
_diffrn_reflns_theta_full 70.45
_diffrn_reflns_theta_max 70.45
_diffrn_reflns_theta_min 3.91
_diffrn_standards_decay_% 0
_diffrn_standards_interval_count 0
_diffrn_standards_interval_time 0
_diffrn_standards_number 0
_exptl_absorpt_coefficient_mu 18.800
_exptl_absorpt_correction_T_max 0.090
_exptl_absorpt_correction_T_min 0.022
_exptl_absorpt_correction_type numerical
_exptl_absorpt_process_details
;
CrysAlisPro, Agilent Technologies,
Version 1.171.35.15 (release 03-08-2011 CrysAlis171 .NET)
(compiled Aug  3 2011,13:03:54)
Analytical numeric absorption correction using a multifaceted crystal
model based on expressions derived by R.C. Clark & J.S. Reid.
(Clark, R. C. & Reid, J. S. (1995). Acta Cryst. A51, 887-897)
;
_exptl_crystal_colour colourless
_exptl_crystal_density_diffrn 1.958
_exptl_crystal_density_meas 1.96(1)
_exptl_crystal_density_method flotation
_exptl_crystal_description prism
_exptl_crystal_F_000 2256
_exptl_crystal_size_max 0.35
_exptl_crystal_size_mid 0.22
_exptl_crystal_size_min 0.13
_refine_diff_density_max 4.319
_refine_diff_density_min -2.348
_refine_diff_density_rms 0.297
_refine_ls_extinction_method none
_refine_ls_goodness_of_fit_ref 1.079
_refine_ls_hydrogen_treatment constr
_refine_ls_matrix_type full
_refine_ls_number_parameters 498
_refine_ls_number_reflns 9458
_refine_ls_number_restraints 13
_refine_ls_restrained_S_all 1.079
_refine_ls_R_factor_all 0.0978
_refine_ls_R_factor_gt 0.0825
_refine_ls_shift/su_max 0.002
_refine_ls_shift/su_mean 0.000
_refine_ls_structure_factor_coef Fsqd
_refine_ls_weighting_details 'calc w=1/[\s^2^(Fo^2^)+(0.1686P)^2^+42.5345P] where P=(Fo^2^+2Fc^2^)/3'
_refine_ls_weighting_scheme calc
_refine_ls_wR_factor_gt 0.2570
_refine_ls_wR_factor_ref 0.2711
_reflns_number_gt 7324
_reflns_number_total 9458
_reflns_threshold_expression >2sigma(I)
_cod_data_source_file ic3009392_si_002_4.cif
_cod_data_source_block 1-Tb
_cod_original_sg_symbol_H-M 'P 21/c'
_cod_database_code 4329751
_cell_oxdiff_twin_number 2

loop_
_symmetry_equiv_pos_as_xyz
'x, y, z'
'-x, y+1/2, -z+1/2'
'-x, -y, -z'
'x, -y-1/2, z-1/2'

loop_
_atom_site_label
_atom_site_type_symbol
_atom_site_fract_x
_atom_site_fract_y
_atom_site_fract_z
_atom_site_U_iso_or_equiv
_atom_site_adp_type
_atom_site_occupancy
_atom_site_symmetry_multiplicity
_atom_site_calc_flag
_atom_site_refinement_flags
_atom_site_disorder_assembly
_atom_site_disorder_group
Tb1 Tb 0.58731(3) -0.03999(5) 0.74894(4) 0.0201(2) Uani 1 1 d . . .
Tb2 Tb 0.91397(3) -0.03924(5) 0.74438(4) 0.0171(2) Uani 1 1 d . . .
N11 N 0.4994(5) 0.0896(8) 0.8044(7) 0.024(2) Uani 1 1 d . . .
C12 C 0.4848(5) 0.1905(10) 0.7742(8) 0.021(2) Uani 1 1 d . . .
H12 H 0.5060 0.2178 0.7240 0.025 Uiso 1 1 calc R . .
N13 N 0.4428(5) 0.2587(8) 0.8075(7) 0.024(2) Uani 1 1 d . . .
C14 C 0.4102(6) 0.2148(11) 0.8757(9) 0.030(3) Uani 1 1 d . . .
C15 C 0.4207(6) 0.1067(12) 0.9109(9) 0.034(3) Uani 1 1 d . . .
H15 H 0.3980 0.0770 0.9585 0.041 Uiso 1 1 calc R . .
C16 C 0.4658(5) 0.0463(9) 0.8722(9) 0.022(2) Uani 1 1 d . . .
C17 C 0.4832(6) -0.0707(9) 0.9055(8) 0.023(2) Uani 1 1 d . . .
O171 O 0.5241(4) -0.1164(7) 0.8601(5) 0.0208(17) Uani 1 1 d . . .
O172 O 0.4583(4) -0.1118(7) 0.9728(5) 0.0257(19) Uani 1 1 d . . .
C18 C 0.3674(7) 0.2957(11) 0.9205(11) 0.039(4) Uani 1 1 d . . .
O181 O 0.3667(5) 0.3936(8) 0.8883(6) 0.036(2) Uani 1 1 d . . .
O182 O 0.3365(6) 0.2596(10) 0.9846(10) 0.068(5) Uani 1 1 d . . .
N21 N 0.6976(5) 0.0424(7) 0.7315(7) 0.021(2) Uani 1 1 d . . .
C22 C 0.7507(5) -0.0061(8) 0.7417(6) 0.0185(19) Uani 1 1 d . . .
H22 H 0.7512 -0.0812 0.7606 0.022 Uiso 1 1 calc R . .
N23 N 0.8030(4) 0.0422(7) 0.7275(6) 0.0177(19) Uani 1 1 d . . .
C24 C 0.8019(6) 0.1499(10) 0.6985(7) 0.022(2) Uani 1 1 d . . .
C25 C 0.7487(6) 0.2088(8) 0.6882(7) 0.024(2) Uani 1 1 d . . .
H25 H 0.7482 0.2847 0.6716 0.028 Uiso 1 1 calc R . .
C26 C 0.6979(6) 0.1522(10) 0.7031(8) 0.025(3) Uani 1 1 d . . .
C27 C 0.6378(6) 0.2035(11) 0.6873(9) 0.028(3) Uani 1 1 d . . .
O271 O 0.5960(4) 0.1344(7) 0.6850(6) 0.0280(19) Uani 1 1 d . . .
O272 O 0.6348(4) 0.3077(8) 0.6784(7) 0.035(2) Uani 1 1 d . . .
C28 C 0.8615(6) 0.2031(9) 0.6823(8) 0.024(3) Uani 1 1 d . . .
O281 O 0.9048(4) 0.1369(7) 0.6758(5) 0.0242(18) Uani 1 1 d . . .
O282 O 0.8631(5) 0.3066(8) 0.6687(8) 0.041(3) Uani 1 1 d . . .
N31 N 0.9451(4) -0.2410(9) 0.6854(6) 0.022(2) Uani 1 1 d . . .
C32 C 0.9867(5) -0.3054(9) 0.7236(8) 0.022(2) Uani 1 1 d . . .
H32 H 1.0087 -0.2765 0.7734 0.026 Uiso 1 1 calc R . .
N33 N 0.9990(5) -0.4108(8) 0.6941(7) 0.023(2) Uani 1 1 d . . .
C34 C 0.9664(6) -0.4514(10) 0.6218(8) 0.024(3) Uani 1 1 d . . .
C35 C 0.9228(5) -0.3906(9) 0.5787(8) 0.021(2) Uani 1 1 d . . .
H35 H 0.8990 -0.4203 0.5314 0.025 Uiso 1 1 calc R . .
C36 C 0.9164(5) -0.2788(10) 0.6115(7) 0.018(2) Uani 1 1 d U . .
C37 C 0.8730(6) -0.1977(10) 0.5623(7) 0.026(3) Uani 1 1 d . . .
O371 O 0.8694(4) -0.1016(7) 0.6034(5) 0.0226(17) Uani 1 1 d . . .
O372 O 0.8498(5) -0.2243(8) 0.4902(7) 0.039(2) Uani 1 1 d . . .
C38 C 0.9828(5) -0.5719(10) 0.5948(7) 0.018(2) Uani 1 1 d U . .
O381 O 1.0228(4) -0.6187(6) 0.6423(5) 0.0221(18) Uani 1 1 d . . .
O382 O 0.9569(4) -0.6137(7) 0.5257(5) 0.0224(18) Uani 1 1 d . . .
O1W O 0.6521(4) -0.1692(7) 0.8238(6) 0.0277(19) Uani 1 1 d . . .
O2W O 0.6175(4) 0.0565(7) 0.8883(6) 0.030(2) Uani 1 1 d . . .
O3W O 0.5057(5) -0.0287(8) 0.6370(6) 0.033(2) Uani 1 1 d . . .
O4W O 0.8833(5) 0.0541(8) 0.8830(6) 0.031(2) Uani 1 1 d . . .
O5W O 0.9962(4) -0.0256(7) 0.6378(6) 0.0267(19) Uani 1 1 d . . .
O6W O 0.8512(4) -0.1712(7) 0.8146(6) 0.0272(18) Uani 1 1 d . . .
O7W O 0.6988(6) -0.3697(10) 0.7790(9) 0.059(3) Uani 1 1 d . . .
O8W O 0.7847(12) -0.049(2) 0.9643(18) 0.053(6) Uiso 0.440(4) 1 d P A 1
O8W' O 0.7032(10) 0.1060(19) 1.0057(15) 0.056(5) Uiso 0.560(4) 1 d P B 2
O9W O 0.4769(6) -0.1609(8) 0.4941(7) 0.043(3) Uani 1 1 d . . .
O10W O 0.3888(6) -0.0286(9) 0.6943(8) 0.048(3) Uani 1 1 d . . .
O11W O 0.3578(6) -0.0775(10) 0.5166(8) 0.052(3) Uani 1 1 d . . .
O12W O 1.1442(5) -0.0771(11) 0.5281(7) 0.045(3) Uani 1 1 d . . .
O13W O 0.7486(6) -0.3992(7) 0.9434(7) 0.048(2) Uani 1 1 d . . .
O14W O 0.8116(6) -0.3527(9) 0.7171(11) 0.063(3) Uani 1 1 d . . .
O15W O 0.9760(5) -0.8404(8) 0.5033(6) 0.036(2) Uani 1 1 d . . .
O16W O 0.8857(5) 0.4791(9) 0.7969(7) 0.039(2) Uani 1 1 d . . .
O17W O 0.7483(9) 0.3081(14) 0.9326(12) 0.100(5) Uani 1 1 d . . .
H11W H 0.6697 -0.2319 0.8097 0.150 Uiso 1 1 d . . .
H12W H 0.6573 -0.1765 0.8896 0.150 Uiso 1 1 d . . .
H21W H 0.6562 0.0753 0.9043 0.150 Uiso 1 1 d . . .
H22W H 0.6007 0.0753 0.9373 0.150 Uiso 1 1 d . . .
H31W H 0.5078 0.0280 0.6017 0.150 Uiso 1 1 d . . .
H32W H 0.4684 -0.0273 0.6524 0.150 Uiso 1 1 d . . .
H41W H 0.9012 0.0726 0.9284 0.150 Uiso 1 1 d . . .
H42W H 0.8441 0.0699 0.8993 0.150 Uiso 1 1 d . . .
H51W H 0.9892 0.0344 0.6046 0.150 Uiso 1 1 d . . .
H52W H 1.0341 -0.0077 0.6572 0.150 Uiso 1 1 d . . .
H61W H 0.8405 -0.2326 0.7798 0.150 Uiso 1 1 d . . .
H62W H 0.8505 -0.1991 0.8679 0.150 Uiso 1 1 d . . .

loop_
_atom_site_aniso_label
_atom_site_aniso_U_11
_atom_site_aniso_U_22
_atom_site_aniso_U_33
_atom_site_aniso_U_23
_atom_site_aniso_U_13
_atom_site_aniso_U_12
Tb1 0.0235(4) 0.0098(4) 0.0272(5) 0.0001(2) 0.0088(3) 0.0011(2)
Tb2 0.0290(4) 0.0081(4) 0.0141(4) 0.0001(2) -0.0014(3) 0.0001(2)
N11 0.034(6) 0.008(5) 0.029(5) -0.002(4) 0.006(4) -0.001(4)
C12 0.025(6) 0.013(5) 0.025(5) 0.002(4) 0.006(4) 0.000(4)
N13 0.036(6) 0.008(4) 0.028(5) -0.005(4) 0.013(4) 0.000(4)
C14 0.030(7) 0.019(6) 0.042(7) 0.009(5) 0.022(5) -0.002(5)
C15 0.041(8) 0.027(7) 0.035(7) 0.009(5) 0.015(6) 0.002(6)
C16 0.021(6) 0.010(6) 0.036(7) 0.005(4) 0.011(5) -0.003(4)
C17 0.032(7) 0.005(5) 0.031(6) 0.006(4) 0.008(5) 0.001(4)
O171 0.025(4) 0.016(4) 0.022(4) 0.000(3) 0.017(3) 0.002(3)
O172 0.039(5) 0.010(4) 0.028(4) 0.003(3) 0.012(3) -0.001(4)
C18 0.049(9) 0.016(6) 0.052(8) 0.008(5) 0.024(7) 0.013(6)
O181 0.061(7) 0.017(4) 0.031(5) 0.014(3) 0.035(4) 0.012(4)
O182 0.078(9) 0.029(6) 0.100(10) 0.019(6) 0.071(8) 0.013(6)
N21 0.036(6) 0.011(5) 0.016(5) 0.000(3) 0.012(4) -0.002(4)
C22 0.030(5) 0.014(5) 0.012(4) 0.004(3) 0.004(4) 0.001(5)
N23 0.029(5) 0.010(5) 0.013(5) 0.002(3) 0.000(3) 0.005(4)
C24 0.034(7) 0.013(5) 0.018(5) -0.001(4) 0.007(4) -0.003(5)
C25 0.028(5) 0.018(4) 0.024(5) 0.008(4) 0.006(5) 0.004(6)
C26 0.036(7) 0.010(5) 0.030(6) 0.000(4) 0.011(5) 0.005(5)
C27 0.024(7) 0.022(7) 0.039(7) 0.000(5) 0.010(5) -0.001(5)
O271 0.020(4) 0.015(4) 0.049(5) 0.011(4) 0.013(4) 0.004(3)
O272 0.033(5) 0.015(5) 0.057(6) 0.000(4) 0.004(4) 0.002(4)
C28 0.032(7) 0.004(5) 0.036(6) 0.002(4) 0.010(5) 0.000(5)
O281 0.036(5) 0.017(4) 0.020(4) 0.005(3) -0.003(3) 0.002(4)
O282 0.046(6) 0.011(5) 0.065(6) 0.002(4) 0.028(5) -0.002(4)
N31 0.027(5) 0.020(5) 0.018(4) -0.009(4) -0.002(4) 0.001(4)
C32 0.030(6) 0.009(5) 0.025(6) -0.001(4) -0.004(4) 0.006(4)
N33 0.033(6) 0.011(5) 0.026(5) -0.006(4) -0.001(4) 0.001(4)
C34 0.045(8) 0.013(6) 0.013(5) 0.004(4) 0.008(5) -0.003(5)
C35 0.034(7) 0.006(5) 0.024(6) 0.000(4) -0.002(4) -0.001(4)
C36 0.028(4) 0.016(4) 0.011(4) -0.002(3) -0.002(3) 0.002(3)
C37 0.046(8) 0.017(6) 0.015(5) -0.002(4) 0.002(5) 0.010(5)
O371 0.030(4) 0.015(4) 0.022(4) -0.009(3) -0.004(3) 0.000(3)
O372 0.053(6) 0.023(5) 0.041(5) -0.019(4) -0.014(4) 0.018(4)
C38 0.026(4) 0.015(4) 0.014(4) 0.003(3) 0.000(3) -0.004(3)
O381 0.043(5) 0.006(4) 0.017(4) -0.002(3) -0.011(3) -0.002(3)
O382 0.044(5) 0.012(4) 0.011(3) 0.004(3) -0.005(3) -0.001(4)
O1W 0.032(5) 0.017(4) 0.034(5) 0.008(3) 0.010(3) 0.008(4)
O2W 0.037(5) 0.015(4) 0.037(5) 0.002(3) 0.011(4) 0.002(4)
O3W 0.039(6) 0.035(6) 0.024(4) 0.001(3) -0.005(4) 0.004(4)
O4W 0.049(6) 0.023(5) 0.022(4) -0.011(3) -0.001(4) 0.002(4)
O5W 0.041(5) 0.011(4) 0.028(4) 0.000(3) 0.006(4) 0.003(4)
O6W 0.033(5) 0.015(4) 0.034(4) 0.004(3) -0.002(3) 0.002(4)
O7W 0.058(8) 0.039(6) 0.081(8) -0.011(6) 0.006(6) 0.009(5)
O9W 0.078(8) 0.019(5) 0.033(5) -0.002(4) -0.006(5) -0.003(5)
O10W 0.062(8) 0.028(6) 0.054(7) 0.013(4) 0.010(5) -0.005(5)
O11W 0.077(9) 0.027(6) 0.051(6) -0.009(5) 0.012(6) -0.004(6)
O12W 0.045(7) 0.046(7) 0.044(6) 0.006(5) -0.002(4) 0.007(5)
O13W 0.037(5) 0.033(4) 0.074(7) -0.014(4) -0.001(5) 0.009(6)
O14W 0.048(7) 0.028(6) 0.112(10) -0.013(6) 0.015(7) -0.008(5)
O15W 0.063(7) 0.017(5) 0.029(5) 0.000(3) 0.015(4) 0.001(4)
O16W 0.039(6) 0.040(6) 0.037(5) -0.009(4) 0.001(4) 0.001(4)
O17W 0.074(9) 0.107(11) 0.119(13) -0.057(10) 0.020(11) -0.017(12)

loop_
_atom_type_symbol
_atom_type_description
_atom_type_scat_dispersion_real
_atom_type_scat_dispersion_imag
_atom_type_scat_source
C C 0.0181 0.0091 'International Tables Vol C Tables 4.2.6.8 and 6.1.1.4'
H H 0.0000 0.0000 'International Tables Vol C Tables 4.2.6.8 and 6.1.1.4'
N N 0.0311 0.0180 'International Tables Vol C Tables 4.2.6.8 and 6.1.1.4'
O O 0.0492 0.0322 'International Tables Vol C Tables 4.2.6.8 and 6.1.1.4'
Tb Tb -9.1472 9.1891 'International Tables Vol C Tables 4.2.6.8 and 6.1.1.4'

loop_
_geom_angle_atom_site_label_1
_geom_angle_atom_site_label_2
_geom_angle_atom_site_label_3
_geom_angle
_geom_angle_site_symmetry_1
_geom_angle_site_symmetry_3
O271 Tb1 O171 133.3(3) . .
O271 Tb1 O1W 135.7(3) . .
O171 Tb1 O1W 79.6(3) . .
O271 Tb1 O181 85.6(3) . 2_646
O171 Tb1 O181 135.8(3) . 2_646
O1W Tb1 O181 83.6(3) . 2_646
O271 Tb1 O2W 83.0(3) . .
O171 Tb1 O2W 77.5(3) . .
O1W Tb1 O2W 76.3(3) . .
O181 Tb1 O2W 136.8(3) 2_646 .
O271 Tb1 O3W 75.6(3) . .
O171 Tb1 O3W 90.4(3) . .
O1W Tb1 O3W 142.6(3) . .
O181 Tb1 O3W 78.8(4) 2_646 .
O2W Tb1 O3W 136.8(3) . .
O271 Tb1 N13 136.9(3) . 2_646
O171 Tb1 N13 72.5(3) . 2_646
O1W Tb1 N13 72.9(3) . 2_646
O181 Tb1 N13 63.6(3) 2_646 2_646
O2W Tb1 N13 140.0(3) . 2_646
O3W Tb1 N13 69.7(3) . 2_646
O271 Tb1 N11 70.4(3) . .
O171 Tb1 N11 63.2(3) . .
O1W Tb1 N11 134.5(3) . .
O181 Tb1 N11 141.5(4) 2_646 .
O2W Tb1 N11 71.1(3) . .
O3W Tb1 N11 66.5(3) . .
N13 Tb1 N11 115.5(3) 2_646 .
O271 Tb1 N21 63.0(3) . .
O171 Tb1 N21 141.2(3) . .
O1W Tb1 N21 73.1(3) . .
O181 Tb1 N21 68.0(3) 2_646 .
O2W Tb1 N21 69.7(3) . .
O3W Tb1 N21 127.7(3) . .
N13 Tb1 N21 122.7(3) 2_646 .
N11 Tb1 N21 121.3(3) . .
O281 Tb2 O381 135.0(3) . 2_756
O281 Tb2 O6W 137.0(3) . .
O381 Tb2 O6W 78.5(3) 2_756 .
O281 Tb2 O371 83.3(3) . .
O381 Tb2 O371 135.7(3) 2_756 .
O6W Tb2 O371 84.7(3) . .
O281 Tb2 O4W 85.0(3) . .
O381 Tb2 O4W 77.8(3) 2_756 .
O6W Tb2 O4W 76.4(3) . .
O371 Tb2 O4W 137.1(3) . .
O281 Tb2 O5W 74.7(3) . .
O381 Tb2 O5W 90.0(3) 2_756 .
O6W Tb2 O5W 141.9(3) . .
O371 Tb2 O5W 78.5(3) . .
O4W Tb2 O5W 136.8(3) . .
O281 Tb2 N33 71.5(3) . 2_756
O381 Tb2 N33 63.6(3) 2_756 2_756
O6W Tb2 N33 134.0(3) . 2_756
O371 Tb2 N33 140.8(3) . 2_756
O4W Tb2 N33 71.1(3) . 2_756
O5W Tb2 N33 66.3(3) . 2_756
O281 Tb2 N31 134.6(3) . .
O381 Tb2 N31 72.3(3) 2_756 .
O6W Tb2 N31 72.6(3) . .
O371 Tb2 N31 63.5(3) . .
O4W Tb2 N31 140.4(3) . .
O5W Tb2 N31 69.3(3) . .
N33 Tb2 N31 115.5(3) 2_756 .
O281 Tb2 N23 64.0(3) . .
O381 Tb2 N23 139.6(3) 2_756 .
O6W Tb2 N23 73.1(3) . .
O371 Tb2 N23 69.6(3) . .
O4W Tb2 N23 68.1(3) . .
O5W Tb2 N23 129.7(3) . .
N33 Tb2 N23 120.9(3) 2_756 .
N31 Tb2 N23 123.3(3) . .
C12 N11 C16 116.5(10) . .
C12 N11 Tb1 127.9(8) . .
C16 N11 Tb1 115.6(8) . .
N11 C12 N13 127.3(10) . .
N11 C12 H12 116.4 . .
N13 C12 H12 116.4 . .
C14 N13 C12 115.3(10) . .
C14 N13 Tb1 116.0(8) . 2_656
C12 N13 Tb1 128.6(7) . 2_656
N13 C14 C15 122.0(11) . .
N13 C14 C18 115.4(11) . .
C15 C14 C18 122.1(11) . .
C16 C15 C14 117.0(11) . .
C16 C15 H15 121.5 . .
C14 C15 H15 121.5 . .
N11 C16 C15 121.8(11) . .
N11 C16 C17 115.5(10) . .
C15 C16 C17 122.7(10) . .
O172 C17 O171 125.9(11) . .
O172 C17 C16 119.4(11) . .
O171 C17 C16 114.7(9) . .
C17 O171 Tb1 130.3(7) . .
O182 C18 O181 126.2(12) . .
O182 C18 C14 118.0(12) . .
O181 C18 C14 115.8(11) . .
C18 O181 Tb1 127.7(8) . 2_656
C22 N21 C26 115.7(10) . .
C22 N21 Tb1 131.7(7) . .
C26 N21 Tb1 112.6(8) . .
N23 C22 N21 126.5(9) . .
N23 C22 H22 116.7 . .
N21 C22 H22 116.7 . .
C22 N23 C24 116.4(10) . .
C22 N23 Tb2 131.2(7) . .
C24 N23 Tb2 112.4(8) . .
N23 C24 C25 121.3(11) . .
N23 C24 C28 115.6(11) . .
C25 C24 C28 123.1(10) . .
C26 C25 C24 117.9(9) . .
C26 C25 H25 121.0 . .
C24 C25 H25 121.0 . .
C25 C26 N21 122.1(11) . .
C25 C26 C27 123.0(11) . .
N21 C26 C27 114.9(11) . .
O272 C27 O271 127.5(13) . .
O272 C27 C26 117.6(12) . .
O271 C27 C26 114.8(11) . .
C27 O271 Tb1 131.0(9) . .
O282 C28 O281 125.4(12) . .
O282 C28 C24 117.6(11) . .
O281 C28 C24 116.6(10) . .
C28 O281 Tb2 126.5(7) . .
C36 N31 C32 118.5(10) . .
C36 N31 Tb2 116.0(8) . .
C32 N31 Tb2 125.5(7) . .
N31 C32 N33 123.5(11) . .
N31 C32 H32 118.3 . .
N33 C32 H32 118.3 . .
C32 N33 C34 117.3(11) . .
C32 N33 Tb2 125.9(8) . 2_746
C34 N33 Tb2 116.6(8) . 2_746
N33 C34 C35 122.8(11) . .
N33 C34 C38 113.4(11) . .
C35 C34 C38 123.7(11) . .
C34 C35 C36 114.9(11) . .
C34 C35 H35 122.6 . .
C36 C35 H35 122.6 . .
N31 C36 C35 122.5(11) . .
N31 C36 C37 117.5(10) . .
C35 C36 C37 120.0(10) . .
O372 C37 O371 126.9(12) . .
O372 C37 C36 120.1(11) . .
O371 C37 C36 112.7(10) . .
C37 O371 Tb2 129.8(8) . .
O382 C38 O381 125.7(11) . .
O382 C38 C34 117.5(11) . .
O381 C38 C34 116.8(10) . .
C38 O381 Tb2 128.8(7) . 2_746
Tb1 O1W H11W 136.9 . .
Tb1 O1W H12W 125.0 . .
H11W O1W H12W 96.0 . .
Tb1 O2W H21W 125.2 . .
Tb1 O2W H22W 134.9 . .
H21W O2W H22W 99.5 . .
Tb1 O3W H31W 113.1 . .
Tb1 O3W H32W 123.9 . .
H31W O3W H32W 101.7 . .
Tb2 O4W H41W 131.6 . .
Tb2 O4W H42W 126.0 . .
H41W O4W H42W 102.1 . .
Tb2 O5W H51W 105.5 . .
Tb2 O5W H52W 122.8 . .
H51W O5W H52W 97.9 . .
Tb2 O6W H61W 116.8 . .
Tb2 O6W H62W 132.6 . .
H61W O6W H62W 100.3 . .

loop_
_geom_bond_atom_site_label_1
_geom_bond_atom_site_label_2
_geom_bond_distance
_geom_bond_site_symmetry_2
Tb1 O271 2.271(8) .
Tb1 O171 2.342(7) .
Tb1 O1W 2.366(9) .
Tb1 O181 2.378(7) 2_646
Tb1 O2W 2.396(10) .
Tb1 O3W 2.432(10) .
Tb1 N13 2.606(10) 2_646
Tb1 N11 2.645(10) .
Tb1 N21 2.692(10) .
Tb2 O281 2.316(8) .
Tb2 O381 2.346(7) 2_756
Tb2 O6W 2.350(9) .
Tb2 O371 2.368(7) .
Tb2 O4W 2.391(8) .
Tb2 O5W 2.432(9) .
Tb2 N33 2.629(11) 2_756
Tb2 N31 2.635(10) .
Tb2 N23 2.695(10) .
N11 C12 1.312(16) .
N11 C16 1.347(15) .
C12 N13 1.341(15) .
C12 H12 0.9300 .
N13 C14 1.341(15) .
N13 Tb1 2.606(10) 2_656
C14 C15 1.396(18) .
C14 C18 1.513(17) .
C15 C16 1.371(18) .
C15 H15 0.9300 .
C16 C17 1.516(15) .
C17 O172 1.228(14) .
C17 O171 1.263(14) .
C18 O182 1.242(17) .
C18 O181 1.249(16) .
O181 Tb1 2.378(7) 2_656
N21 C22 1.338(16) .
N21 C26 1.363(15) .
C22 N23 1.332(15) .
C22 H22 0.9300 .
N23 C24 1.342(15) .
C24 C25 1.397(18) .
C24 C28 1.510(17) .
C25 C26 1.348(18) .
C25 H25 0.9300 .
C26 C27 1.503(18) .
C27 O272 1.243(16) .
C27 O271 1.249(16) .
C28 O282 1.242(14) .
C28 O281 1.258(15) .
N31 C36 1.314(14) .
N31 C32 1.324(15) .
C32 N33 1.349(15) .
C32 H32 0.9300 .
N33 C34 1.353(16) .
N33 Tb2 2.629(11) 2_746
C34 C35 1.363(18) .
C34 C38 1.527(16) .
C35 C36 1.414(15) .
C35 H35 0.9300 .
C36 C37 1.537(16) .
C37 O372 1.195(16) .
C37 O371 1.286(14) .
C38 O382 1.247(14) .
C38 O381 1.254(14) .
O381 Tb2 2.346(7) 2_746
O1W H11W 0.8684 .
O1W H12W 0.9552 .
O2W H21W 0.9291 .
O2W H22W 0.8357 .
O3W H31W 0.8440 .
O3W H32W 0.8742 .
O4W H41W 0.7931 .
O4W H42W 0.9392 .
O5W H51W 0.8691 .
O5W H52W 0.9206 .
O6W H61W 0.9129 .
O6W H62W 0.8356 .

loop_
_geom_hbond_atom_site_label_D
_geom_hbond_atom_site_label_H
_geom_hbond_atom_site_label_A
_geom_hbond_distance_DH
_geom_hbond_distance_HA
_geom_hbond_distance_DA
_geom_hbond_angle_DHA
_geom_hbond_site_symmetry_A
O1W H11W O7W 0.87 1.82 2.682(14) 173.9 .
O1W H12W O182 0.96 2.06 2.963(16) 156.5 3_657
O2W H21W O8W' 0.93 1.83 2.62(2) 141.3 .
O2W H22W O172 0.84 1.92 2.731(12) 163.0 3_657
O3W H31W O9W 0.84 2.12 2.962(14) 172.6 3_656
O3W H32W O10W 0.87 1.91 2.779(16) 175.9 .
O4W H41W O382 0.79 1.93 2.714(12) 169.8 4_556
O4W H42W O8W 0.94 2.17 2.81(3) 124.9 .
O5W H51W O15W 0.87 2.10 2.955(13) 169.3 1_565
O5W H52W O16W 0.92 1.93 2.816(15) 161.9 2_746
O6W H61W O14W 0.91 1.80 2.711(15) 173.7 .
O6W H62W O372 0.84 1.98 2.813(12) 176.0 4_556

loop_
_cell_oxdiff_twin_id
_cell_oxdiff_twin_matrix_11
_cell_oxdiff_twin_matrix_12
_cell_oxdiff_twin_matrix_13
_cell_oxdiff_twin_matrix_21
_cell_oxdiff_twin_matrix_22
_cell_oxdiff_twin_matrix_23
_cell_oxdiff_twin_matrix_31
_cell_oxdiff_twin_matrix_32
_cell_oxdiff_twin_matrix_33
1 1.0000 0.0000 0.0000 0.0000 1.0000 0.0000 0.0000 0.0000 1.0000
2 1.0010 -0.0027 0.0450 -0.0003 -0.9996 -0.0003 -0.0006 0.0001 -1.0006

loop_
_diffrn_oxdiff_twin_id
_diffrn_oxdiff_twin_ratio
_diffrn_oxdiff_twin_reflns_isolated
_diffrn_oxdiff_twin_reflns_overlapped
1 0.6457 10287 18071
2 0.3543 10208 18071
